data_2016405
loop_
_publ_author_name
'Jocelyn C. Bruce'
'Klaus R. Koch'

_publ_section_title
;
 <i>N</i>-Benzoyl-<i>N</i>',<i>N</i>'-dibutylselenourea and its
 palladium(II) complex
;
_journal_coeditor_code SF3058
_journal_issue 1
_journal_name_full 'Acta Crystallographica Section C'
_journal_page_first m1
_journal_page_last m4
_journal_paper_doi 10.1107/S0108270107053711
_journal_volume 64
_journal_year 2008
_chemical_formula_iupac 'C16 H24 N2 O Se'
_chemical_formula_moiety 'C16 H24 N2 O Se'
_chemical_formula_sum 'C16 H24 N2 O Se'
_chemical_formula_weight 339.33
_chemical_name_systematic
;
N-Benzoyl-N',N'-dibutylselenourea
;
_space_group_IT_number 14
_symmetry_cell_setting monoclinic
_symmetry_space_group_name_Hall '-P 2ybc'
_symmetry_space_group_name_H-M 'P 1 21/c 1'
_atom_sites_solution_hydrogens geom
_atom_sites_solution_primary direct
_atom_sites_solution_secondary difmap
_cell_angle_alpha 90.00
_cell_angle_beta 98.423(3)
_cell_angle_gamma 90.00
_cell_formula_units_Z 4
_cell_length_a 10.3880(17)
_cell_length_b 15.715(3)
_cell_length_c 10.1518(16)
_cell_measurement_reflns_used 2631
_cell_measurement_temperature 273(2)
_cell_measurement_theta_max 27.164
_cell_measurement_theta_min 2.366
_cell_volume 1639.4(5)
_computing_cell_refinement 'SAINT (Bruker, 2002)'
_computing_data_collection 'SMART (Bruker, 2001)'
_computing_data_reduction 'SAINT (Bruker, 2002)'
_computing_molecular_graphics 'X-SEED (Barbour, 2001)'
_computing_publication_material 'X-SEED (Barbour, 2001)'
_computing_structure_refinement 'SHELXL97 (Sheldrick, 1997)'
_computing_structure_solution 'SHELXS97 (Sheldrick, 1997)'
_diffrn_ambient_temperature 273(2)
_diffrn_measured_fraction_theta_full 0.998
_diffrn_measured_fraction_theta_max 0.929
_diffrn_measurement_device_type 'Bruker APEX CCD area-detector'
_diffrn_measurement_method \w
_diffrn_radiation_monochromator graphite
_diffrn_radiation_source 'fine-focus sealed tube'
_diffrn_radiation_type MoK\a
_diffrn_radiation_wavelength 0.71073
_diffrn_reflns_av_R_equivalents 0.0381
_diffrn_reflns_av_sigmaI/netI 0.0504
_diffrn_reflns_limit_h_max 13
_diffrn_reflns_limit_h_min -11
_diffrn_reflns_limit_k_max 20
_diffrn_reflns_limit_k_min -20
_diffrn_reflns_limit_l_max 13
_diffrn_reflns_limit_l_min -9
_diffrn_reflns_number 10228
_diffrn_reflns_theta_full 26.00
_diffrn_reflns_theta_max 28.27
_diffrn_reflns_theta_min 1.98
_diffrn_standards_number 0
_exptl_absorpt_coefficient_mu 2.289
_exptl_absorpt_correction_T_max 0.7320
_exptl_absorpt_correction_T_min 0.651
_exptl_absorpt_correction_type multi-scan
_exptl_absorpt_process_details '(SADABS; Bruker, 2002)'
_exptl_crystal_colour yellow
_exptl_crystal_density_diffrn 1.375
_exptl_crystal_density_method 'not measured'
_exptl_crystal_description block
_exptl_crystal_F_000 704
_exptl_crystal_size_max 0.20
_exptl_crystal_size_mid 0.16
_exptl_crystal_size_min 0.14
_refine_diff_density_max 0.553
_refine_diff_density_min -0.330
_refine_ls_extinction_method none
_refine_ls_goodness_of_fit_ref 1.025
_refine_ls_hydrogen_treatment mixed
_refine_ls_matrix_type full
_refine_ls_number_parameters 187
_refine_ls_number_reflns 3775
_refine_ls_number_restraints 0
_refine_ls_restrained_S_all 1.025
_refine_ls_R_factor_all 0.0510
_refine_ls_R_factor_gt 0.0371
_refine_ls_shift/su_max 0.000
_refine_ls_shift/su_mean 0.000
_refine_ls_structure_factor_coef Fsqd
_refine_ls_weighting_details 'calc w = 1/[\s^2^(Fo^2^)+(0.0423P)^2^] where P=(Fo^2^+2Fc^2^)/3'
_refine_ls_weighting_scheme calc
_refine_ls_wR_factor_gt 0.0800
_refine_ls_wR_factor_ref 0.0853
_reflns_number_gt 3031
_reflns_number_total 3775
_reflns_threshold_expression I>2\s(I)
_cod_data_source_file sf3058.cif
_cod_data_source_block I
_cod_original_sg_symbol_H-M 'P 21/c'
_cod_database_code 2016405
_cod_database_fobs_code 2016405

loop_
_symmetry_equiv_pos_as_xyz
'x, y, z'
'-x, y+1/2, -z+1/2'
'-x, -y, -z'
'x, -y-1/2, z-1/2'

loop_
_atom_site_type_symbol
_atom_site_label
_atom_site_fract_x
_atom_site_fract_y
_atom_site_fract_z
_atom_site_U_iso_or_equiv
_atom_site_adp_type
_atom_site_calc_flag
_atom_site_refinement_flags
_atom_site_occupancy
Se Se1 -0.19333(2) 0.431363(15) 0.46477(2) 0.01660(9) Uani d . 1
O O1 -0.00770(17) 0.41704(11) 0.12025(17) 0.0192(4) Uani d . 1
C C7 0.0657(2) 0.42323(14) 0.2242(2) 0.0147(5) Uani d . 1
N N1 0.0293(2) 0.40125(13) 0.3469(2) 0.0157(4) Uani d . 1
N N2 -0.13174(19) 0.29950(13) 0.29734(19) 0.0160(4) Uani d . 1
C C2 0.3013(2) 0.42633(16) 0.3311(2) 0.0187(5) Uani d . 1
H H2 0.2814 0.3911 0.3989 0.022 Uiso calc R 1
C C8 -0.0953(2) 0.37107(15) 0.3587(2) 0.0150(5) Uani d . 1
C C11 0.1152(3) 0.12124(16) 0.2761(3) 0.0231(6) Uani d . 1
H H11A 0.1624 0.0864 0.3459 0.028 Uiso calc R 1
H H11B 0.0573 0.0841 0.2185 0.028 Uiso calc R 1
C C12 0.2117(3) 0.16076(17) 0.1957(3) 0.0244(6) Uani d . 1
H H12B 0.2630 0.2025 0.2489 0.037 Uiso calc R 1
H H12A 0.1654 0.1876 0.1178 0.037 Uiso calc R 1
H H12C 0.2676 0.1173 0.1693 0.037 Uiso calc R 1
C C14 -0.3490(2) 0.29865(16) 0.1623(2) 0.0192(5) Uani d . 1
H H14B -0.3059 0.2848 0.0865 0.023 Uiso calc R 1
H H14A -0.3571 0.3601 0.1660 0.023 Uiso calc R 1
C C15 -0.4839(2) 0.25914(18) 0.1427(3) 0.0253(6) Uani d . 1
H H15B -0.4759 0.1980 0.1332 0.030 Uiso calc R 1
H H15A -0.5246 0.2698 0.2212 0.030 Uiso calc R 1
C C5 0.3607(3) 0.53127(17) 0.1294(3) 0.0256(6) Uani d . 1
H H5 0.3813 0.5670 0.0625 0.031 Uiso calc R 1
C C13 -0.2659(2) 0.26777(16) 0.2885(2) 0.0198(5) Uani d . 1
H H13A -0.3033 0.2872 0.3653 0.024 Uiso calc R 1
H H13B -0.2651 0.2061 0.2896 0.024 Uiso calc R 1
C C1 0.2029(2) 0.45289(15) 0.2307(2) 0.0157(5) Uani d . 1
C C4 0.4579(3) 0.50483(17) 0.2288(3) 0.0271(6) Uani d . 1
H H4 0.5433 0.5223 0.2279 0.032 Uiso calc R 1
C C9 -0.0438(2) 0.24274(15) 0.2357(2) 0.0182(5) Uani d . 1
H H9A 0.0153 0.2768 0.1920 0.022 Uiso calc R 1
H H9B -0.0947 0.2077 0.1686 0.022 Uiso calc R 1
C C3 0.4282(3) 0.45243(17) 0.3297(3) 0.0235(6) Uani d . 1
H H3 0.4936 0.4348 0.3966 0.028 Uiso calc R 1
C C6 0.2331(3) 0.50514(15) 0.1282(2) 0.0196(5) Uani d . 1
H H6 0.1685 0.5222 0.0600 0.024 Uiso calc R 1
C C10 0.0342(3) 0.18581(16) 0.3390(2) 0.0213(6) Uani d . 1
H H10A 0.0912 0.2207 0.4011 0.026 Uiso calc R 1
H H10B -0.0249 0.1561 0.3887 0.026 Uiso calc R 1
C C16 -0.5707(3) 0.29393(19) 0.0215(3) 0.0268(6) Uani d . 1
H H16C -0.5294 0.2856 -0.0562 0.040 Uiso calc R 1
H H16A -0.5849 0.3536 0.0335 0.040 Uiso calc R 1
H H16B -0.6526 0.2646 0.0104 0.040 Uiso calc R 1
H H1 0.062(3) 0.4321(16) 0.409(3) 0.015(7) Uiso d . 1

loop_
_atom_site_aniso_label
_atom_site_aniso_U_11
_atom_site_aniso_U_22
_atom_site_aniso_U_33
_atom_site_aniso_U_12
_atom_site_aniso_U_13
_atom_site_aniso_U_23
Se1 0.01405(14) 0.01869(14) 0.01733(14) -0.00070(10) 0.00318(9) -0.00252(10)
O1 0.0197(9) 0.0215(9) 0.0154(9) -0.0010(7) -0.0007(7) 0.0010(7)
C7 0.0161(12) 0.0119(11) 0.0160(12) 0.0031(9) 0.0022(10) -0.0006(9)
N1 0.0156(11) 0.0186(10) 0.0125(11) -0.0028(9) 0.0010(8) -0.0030(9)
N2 0.0161(10) 0.0172(10) 0.0140(10) -0.0014(8) -0.0001(8) -0.0008(8)
C2 0.0193(13) 0.0222(13) 0.0149(12) 0.0014(11) 0.0032(10) -0.0023(10)
C8 0.0144(12) 0.0182(12) 0.0117(12) -0.0011(10) 0.0000(9) 0.0024(9)
C11 0.0246(14) 0.0181(13) 0.0254(15) 0.0033(11) -0.0002(11) 0.0051(11)
C12 0.0216(14) 0.0260(14) 0.0255(14) 0.0029(12) 0.0029(11) -0.0011(11)
C14 0.0179(13) 0.0234(13) 0.0162(13) -0.0009(11) 0.0020(10) -0.0013(10)
C15 0.0227(14) 0.0294(15) 0.0221(14) -0.0069(12) -0.0020(11) 0.0022(11)
C5 0.0288(15) 0.0225(14) 0.0279(16) -0.0047(12) 0.0117(12) 0.0018(11)
C13 0.0204(13) 0.0189(13) 0.0196(13) -0.0046(10) 0.0014(10) -0.0010(10)
C1 0.0160(12) 0.0140(11) 0.0173(13) 0.0023(10) 0.0034(10) -0.0039(9)
C4 0.0180(14) 0.0286(15) 0.0363(17) -0.0047(12) 0.0095(12) -0.0079(12)
C9 0.0206(13) 0.0165(12) 0.0166(13) 0.0007(10) -0.0002(10) -0.0038(10)
C3 0.0166(13) 0.0292(14) 0.0240(14) 0.0025(11) 0.0008(11) -0.0071(11)
C6 0.0238(14) 0.0187(12) 0.0168(13) 0.0030(11) 0.0046(10) 0.0002(10)
C10 0.0237(14) 0.0226(13) 0.0176(13) -0.0012(11) 0.0036(11) 0.0023(10)
C16 0.0209(14) 0.0376(16) 0.0210(14) -0.0050(12) 0.0003(11) 0.0030(12)

loop_
_atom_type_symbol
_atom_type_description
_atom_type_scat_dispersion_real
_atom_type_scat_dispersion_imag
_atom_type_scat_source
C C 0.0033 0.0016 'International Tables Vol C Tables 4.2.6.8 and 6.1.1.4'
H H 0.0000 0.0000 'International Tables Vol C Tables 4.2.6.8 and 6.1.1.4'
N N 0.0061 0.0033 'International Tables Vol C Tables 4.2.6.8 and 6.1.1.4'
O O 0.0106 0.0060 'International Tables Vol C Tables 4.2.6.8 and 6.1.1.4'
Se Se -0.0929 2.2259 'International Tables Vol C Tables 4.2.6.8 and 6.1.1.4'

loop_
_geom_angle_atom_site_label_1
_geom_angle_atom_site_label_2
_geom_angle_atom_site_label_3
_geom_angle
O1 C7 N1 122.6(2)
O1 C7 C1 122.6(2)
N1 C7 C1 114.8(2)
C7 N1 C8 122.3(2)
C7 N1 H1 113.3(18)
C8 N1 H1 114.8(18)
C8 N2 C13 121.6(2)
C8 N2 C9 124.3(2)
C13 N2 C9 114.10(19)
C3 C2 C1 120.0(2)
C3 C2 H2 120.0
C1 C2 H2 120.0
N2 C8 N1 117.1(2)
N2 C8 Se1 124.72(18)
N1 C8 Se1 118.14(17)
C12 C11 C10 113.8(2)
C12 C11 H11A 108.8
C10 C11 H11A 108.8
C12 C11 H11B 108.8
C10 C11 H11B 108.8
H11A C11 H11B 107.7
C11 C12 H12B 109.5
C11 C12 H12A 109.5
H12B C12 H12A 109.5
C11 C12 H12C 109.5
H12B C12 H12C 109.5
H12A C12 H12C 109.5
C13 C14 C15 112.3(2)
C13 C14 H14B 109.1
C15 C14 H14B 109.1
C13 C14 H14A 109.1
C15 C14 H14A 109.1
H14B C14 H14A 107.9
C16 C15 C14 112.7(2)
C16 C15 H15B 109.0
C14 C15 H15B 109.0
C16 C15 H15A 109.0
C14 C15 H15A 109.0
H15B C15 H15A 107.8
C4 C5 C6 120.8(3)
C4 C5 H5 119.6
C6 C5 H5 119.6
N2 C13 C14 111.09(19)
N2 C13 H13A 109.4
C14 C13 H13A 109.4
N2 C13 H13B 109.4
C14 C13 H13B 109.4
H13A C13 H13B 108.0
C6 C1 C2 119.9(2)
C6 C1 C7 117.9(2)
C2 C1 C7 122.0(2)
C5 C4 C3 120.1(3)
C5 C4 H4 120.0
C3 C4 H4 120.0
N2 C9 C10 111.30(19)
N2 C9 H9A 109.4
C10 C9 H9A 109.4
N2 C9 H9B 109.4
C10 C9 H9B 109.4
H9A C9 H9B 108.0
C2 C3 C4 120.0(3)
C2 C3 H3 120.0
C4 C3 H3 120.0
C5 C6 C1 119.1(2)
C5 C6 H6 120.5
C1 C6 H6 120.5
C11 C10 C9 112.1(2)
C11 C10 H10A 109.2
C9 C10 H10A 109.2
C11 C10 H10B 109.2
C9 C10 H10B 109.2
H10A C10 H10B 107.9
C15 C16 H16C 109.5
C15 C16 H16A 109.5
H16C C16 H16A 109.5
C15 C16 H16B 109.5
H16C C16 H16B 109.5
H16A C16 H16B 109.5

loop_
_geom_bond_atom_site_label_1
_geom_bond_atom_site_label_2
_geom_bond_distance
_geom_bond_publ_flag
Se1 C8 1.848(2) y
O1 C7 1.212(3) y
C7 N1 1.397(3) y
C7 C1 1.492(3) y
N1 C8 1.399(3) y
N1 H1 0.83(3) y
N2 C8 1.314(3) y
N2 C13 1.470(3) y
N2 C9 1.480(3) y
C2 C3 1.383(4) ?
C2 C1 1.397(3) ?
C2 H2 0.9300 ?
C11 C12 1.515(3) ?
C11 C10 1.517(3) ?
C11 H11A 0.9700 ?
C11 H11B 0.9700 ?
C12 H12B 0.9600 ?
C12 H12A 0.9600 ?
C12 H12C 0.9600 ?
C14 C13 1.516(3) ?
C14 C15 1.520(3) ?
C14 H14B 0.9700 ?
C14 H14A 0.9700 ?
C15 C16 1.517(4) ?
C15 H15B 0.9700 ?
C15 H15A 0.9700 ?
C5 C4 1.383(4) ?
C5 C6 1.386(4) ?
C5 H5 0.9300 ?
C13 H13A 0.9700 ?
C13 H13B 0.9700 ?
C1 C6 1.397(3) ?
C4 C3 1.384(4) ?
C4 H4 0.9300 ?
C9 C10 1.519(3) ?
C9 H9A 0.9700 ?
C9 H9B 0.9700 ?
C3 H3 0.9300 ?
C6 H6 0.9300 ?
C10 H10A 0.9700 ?
C10 H10B 0.9700 ?
C16 H16C 0.9600 ?
C16 H16A 0.9600 ?
C16 H16B 0.9600 ?

loop_
_geom_hbond_atom_site_label_D
_geom_hbond_atom_site_label_H
_geom_hbond_atom_site_label_A
_geom_hbond_site_symmetry_A
_geom_hbond_distance_DH
_geom_hbond_distance_HA
_geom_hbond_distance_DA
_geom_hbond_angle_DHA
N1 H1 Se1 3_566 0.83(3) 2.76(3) 3.539(2) 159(2)
C6 H6 O1 3_565 0.93 2.48 3.407(3) 173.8

loop_
_geom_torsion_atom_site_label_1
_geom_torsion_atom_site_label_2
_geom_torsion_atom_site_label_3
_geom_torsion_atom_site_label_4
_geom_torsion
O1 C7 N1 C8 -0.5(4)
C1 C7 N1 C8 -179.1(2)
C13 N2 C8 N1 -172.0(2)
C9 N2 C8 N1 10.1(3)
C13 N2 C8 Se1 10.9(3)
C9 N2 C8 Se1 -166.99(17)
C7 N1 C8 N2 61.6(3)
C7 N1 C8 Se1 -121.1(2)
C13 C14 C15 C16 176.3(2)
C8 N2 C13 C14 92.0(3)
C9 N2 C13 C14 -89.9(2)
C15 C14 C13 N2 173.7(2)
C3 C2 C1 C6 0.6(4)
C3 C2 C1 C7 177.1(2)
O1 C7 C1 C6 25.4(3)
N1 C7 C1 C6 -156.0(2)
O1 C7 C1 C2 -151.1(2)
N1 C7 C1 C2 27.5(3)
C6 C5 C4 C3 -0.8(4)
C8 N2 C9 C10 81.4(3)
C13 N2 C9 C10 -96.7(2)
C1 C2 C3 C4 -0.1(4)
C5 C4 C3 C2 0.1(4)
C4 C5 C6 C1 1.4(4)
C2 C1 C6 C5 -1.3(4)
C7 C1 C6 C5 -177.9(2)
C12 C11 C10 C9 58.9(3)
N2 C9 C10 C11 174.4(2)

loop_
_cod_related_entry_id
_cod_related_entry_database
_cod_related_entry_code
1 ChemSpider 21120595
